data_4304425
loop_
_publ_author_name
'Debdas Mandal'
'Pabitra Baran Chatterjee'
'Rakesh Ganguly'
'Edward R. T. Tiekink'
'Rodolphe Cl\'erac'
'Muktimoy Chaudhury'

_publ_section_title
;
Tetra- and Dinuclear Nickel(II)-Vanadium(IV/V) Heterometal Complexes of a
Phenol-Based N2O2 Ligand: Synthesis, Structures, and Magnetic and Redox
Properties
;
_journal_name_full 'Inorganic Chemistry'
_journal_page_first 584
_journal_page_last 591
_journal_paper_doi 10.1021/ic701925j
_journal_volume 47
_journal_year 2008
_chemical_formula_moiety 'C54 H55 N3 Ni O7 V'
_chemical_formula_sum 'C54 H55 N3 Ni O7 V'
_chemical_formula_weight 967.66
_chemical_name_systematic
; 
 ? 
;
_space_group_IT_number 2
_symmetry_cell_setting triclinic
_symmetry_space_group_name_Hall '-P 1'
_symmetry_space_group_name_H-M 'P -1'
_atom_sites_solution_hydrogens geom
_atom_sites_solution_primary direct
_atom_sites_solution_secondary difmap
_audit_creation_method SHELXL-97
_cell_angle_alpha 83.331(1)
_cell_angle_beta 86.659(1)
_cell_angle_gamma 77.124(1)
_cell_formula_units_Z 2
_cell_length_a 11.2938(4)
_cell_length_b 12.8014(5)
_cell_length_c 17.2832(7)
_cell_measurement_reflns_used 7703
_cell_measurement_temperature 223(2)
_cell_measurement_theta_max 29.9
_cell_measurement_theta_min 2.2
_cell_volume 2418.07(16)
_computing_cell_refinement 'SAINT (Bruker, 2000)'
_computing_data_collection 'SMART (Bruker, 2000)'
_computing_data_reduction SAINT
_computing_molecular_graphics 'ORTEPII (Johnson, 1976)'
_computing_publication_material 'SHELXL-97 (Sheldrick, 1997)'
_computing_structure_refinement 'SHELXL-97 (Sheldrick, 1997)'
_computing_structure_solution 'PATTY in DIRDIF92 (Beurskens et al., 1992)'
_diffrn_ambient_temperature 223(2)
_diffrn_measured_fraction_theta_full 0.943
_diffrn_measured_fraction_theta_max 0.943
_diffrn_measurement_device_type 'Bruker AXS SMART CCD'
_diffrn_measurement_method '\w scans'
_diffrn_radiation_monochromator graphite
_diffrn_radiation_source 'fine-focus sealed tube'
_diffrn_radiation_type MoK\a
_diffrn_radiation_wavelength 0.71069
_diffrn_reflns_av_R_equivalents 0.018
_diffrn_reflns_av_sigmaI/netI 0.038
_diffrn_reflns_limit_h_max 13
_diffrn_reflns_limit_h_min -15
_diffrn_reflns_limit_k_max 14
_diffrn_reflns_limit_k_min -17
_diffrn_reflns_limit_l_max 24
_diffrn_reflns_limit_l_min -22
_diffrn_reflns_number 20669
_diffrn_reflns_theta_full 30.0
_diffrn_reflns_theta_max 30.0
_diffrn_reflns_theta_min 1.2
_diffrn_standards_decay_% 0
_diffrn_standards_number 0
_exptl_absorpt_coefficient_mu 0.638
_exptl_absorpt_correction_T_max 1
_exptl_absorpt_correction_T_min 0.761
_exptl_absorpt_correction_type multi-scan
_exptl_absorpt_process_details 'SADABS (Bruker, 2000)'
_exptl_crystal_colour green-yellow
_exptl_crystal_density_diffrn 1.329
_exptl_crystal_density_method 'not measured'
_exptl_crystal_description block
_exptl_crystal_F_000 1014
_exptl_crystal_size_max 0.50
_exptl_crystal_size_mid 0.40
_exptl_crystal_size_min 0.35
_refine_diff_density_max 0.54
_refine_diff_density_min -0.29
_refine_diff_density_rms 0.068
_refine_ls_extinction_method none
_refine_ls_goodness_of_fit_ref 1.04
_refine_ls_hydrogen_treatment constr
_refine_ls_matrix_type full
_refine_ls_number_parameters 600
_refine_ls_number_reflns 13282
_refine_ls_number_restraints 0
_refine_ls_restrained_S_all 1.04
_refine_ls_R_factor_all 0.057
_refine_ls_R_factor_gt 0.044
_refine_ls_shift/su_max 0.001
_refine_ls_shift/su_mean 0.000
_refine_ls_structure_factor_coef Fsqd
_refine_ls_weighting_details 'calc w=1/[\s^2^(Fo^2^)+(0.0642P)^2^+0.3942P] where P=(Fo^2^+2Fc^2^)/3'
_refine_ls_weighting_scheme calc
_refine_ls_wR_factor_gt 0.111
_refine_ls_wR_factor_ref 0.120
_reflns_number_gt 10655
_reflns_number_total 13282
_reflns_threshold_expression I>2\s(I)
_cod_data_source_file ic701925j-file004.cif
_cod_data_source_block 4
_cod_original_cell_volume 2418.08(16)
_cod_original_sg_symbol_Hall '-P 1 '
_cod_database_code 4304425

loop_
_symmetry_equiv_pos_as_xyz
'x, y, z'
'-x, -y, -z'

loop_
_atom_site_label
_atom_site_type_symbol
_atom_site_fract_x
_atom_site_fract_y
_atom_site_fract_z
_atom_site_U_iso_or_equiv
_atom_site_adp_type
_atom_site_occupancy
_atom_site_symmetry_multiplicity
_atom_site_calc_flag
_atom_site_refinement_flags
_atom_site_disorder_assembly
_atom_site_disorder_group
Ni Ni 0.225638(19) 0.303213(17) 0.161311(12) 0.02592(7) Uani 1 1 d . . .
V V 0.07274(3) 0.37241(2) 0.296310(16) 0.02826(8) Uani 1 1 d . . .
O1 O 0.11028(10) 0.44610(9) 0.19275(6) 0.0263(2) Uani 1 1 d . . .
O2 O 0.09906(11) 0.24729(9) 0.23241(6) 0.0278(2) Uani 1 1 d . . .
O3 O 0.32420(11) 0.15342(10) 0.15234(7) 0.0335(3) Uani 1 1 d . . .
O4 O 0.30310(11) 0.30829(10) 0.26270(7) 0.0319(3) Uani 1 1 d . . .
O5 O 0.13120(12) 0.28274(10) 0.39400(7) 0.0329(3) Uani 1 1 d . . .
O6 O 0.11799(13) 0.49218(10) 0.34000(7) 0.0360(3) Uani 1 1 d . . .
O7 O -0.07005(13) 0.39343(12) 0.31259(8) 0.0407(3) Uani 1 1 d . . .
N1 N 0.33823(13) 0.38932(12) 0.09395(9) 0.0322(3) Uani 1 1 d . . .
N2 N 0.13165(13) 0.31188(12) 0.06015(8) 0.0277(3) Uani 1 1 d . . .
N3 N 0.6522(3) 0.4802(3) 0.1767(2) 0.1099(12) Uani 1 1 d . . .
C16 C 0.01923(15) 0.19678(13) 0.20443(10) 0.0275(3) Uani 1 1 d . . .
C15 C -0.03070(15) 0.23035(14) 0.13073(10) 0.0291(3) Uani 1 1 d . . .
C20 C -0.11252(17) 0.17561(16) 0.10490(11) 0.0371(4) Uani 1 1 d . . .
H20 H -0.1473 0.1991 0.0561 0.044 Uiso 1 1 calc R . .
C19 C -0.14400(18) 0.08762(17) 0.14910(12) 0.0410(4) Uani 1 1 d . . .
C18 C -0.09005(18) 0.05442(16) 0.22037(12) 0.0388(4) Uani 1 1 d . . .
H18 H -0.1083 -0.0065 0.2504 0.047 Uiso 1 1 calc R . .
C17 C -0.01014(17) 0.10744(14) 0.24935(10) 0.0323(4) Uani 1 1 d . . .
C14 C -0.00071(16) 0.32558(14) 0.08040(10) 0.0299(3) Uani 1 1 d . . .
H14A H -0.0457 0.3369 0.0322 0.036 Uiso 1 1 calc R . .
H14B H -0.0277 0.3901 0.1078 0.036 Uiso 1 1 calc R . .
C22 C -0.2342(2) 0.0308(2) 0.12041(16) 0.0629(7) Uani 1 1 d . . .
H22A H -0.1947 -0.0155 0.0816 0.094 Uiso 1 1 calc R . .
H22B H -0.3017 0.0838 0.0974 0.094 Uiso 1 1 calc R . .
H22C H -0.2642 -0.0124 0.1638 0.094 Uiso 1 1 calc R . .
C21 C 0.0446(2) 0.07133(16) 0.32766(12) 0.0427(5) Uani 1 1 d . . .
H21A H 0.0132 0.0105 0.3522 0.064 Uiso 1 1 calc R . .
H21B H 0.0237 0.1301 0.3602 0.064 Uiso 1 1 calc R . .
H21C H 0.1323 0.0501 0.3212 0.064 Uiso 1 1 calc R . .
C13 C 0.17187(18) 0.21842(15) 0.01438(10) 0.0364(4) Uani 1 1 d . . .
H13A H 0.1567 0.1539 0.0449 0.055 Uiso 1 1 calc R . .
H13B H 0.2581 0.2091 0.0016 0.055 Uiso 1 1 calc R . .
H13C H 0.1272 0.2311 -0.0333 0.055 Uiso 1 1 calc R . .
C12 C 0.15448(17) 0.41163(15) 0.01550(10) 0.0326(4) Uani 1 1 d . . .
H12A H 0.1061 0.4743 0.0389 0.039 Uiso 1 1 calc R . .
H12B H 0.1287 0.4154 -0.0381 0.039 Uiso 1 1 calc R . .
C11 C 0.28845(18) 0.41555(17) 0.01435(11) 0.0382(4) Uani 1 1 d . . .
H11A H 0.3345 0.3640 -0.0200 0.046 Uiso 1 1 calc R . .
H11B H 0.2981 0.4877 -0.0067 0.046 Uiso 1 1 calc R . .
C10 C 0.46443(17) 0.32462(18) 0.09014(13) 0.0432(5) Uani 1 1 d . . .
H10A H 0.4958 0.3078 0.1422 0.065 Uiso 1 1 calc R . .
H10B H 0.5150 0.3655 0.0577 0.065 Uiso 1 1 calc R . .
H10C H 0.4651 0.2583 0.0680 0.065 Uiso 1 1 calc R . .
C7 C 0.34319(16) 0.48732(15) 0.13200(11) 0.0350(4) Uani 1 1 d . . .
H7A H 0.4049 0.5213 0.1037 0.042 Uiso 1 1 calc R . .
H7B H 0.3715 0.4635 0.1850 0.042 Uiso 1 1 calc R . .
C2 C 0.22781(16) 0.57231(14) 0.13730(10) 0.0309(4) Uani 1 1 d . . .
C1 C 0.11874(15) 0.54986(13) 0.17103(9) 0.0267(3) Uani 1 1 d . . .
C6 C 0.01759(16) 0.63502(14) 0.17858(10) 0.0299(3) Uani 1 1 d . . .
C5 C 0.03069(18) 0.74043(15) 0.15741(10) 0.0345(4) Uani 1 1 d . . .
H5 H -0.0365 0.7973 0.1645 0.041 Uiso 1 1 calc R . .
C4 C 0.13841(19) 0.76523(15) 0.12639(11) 0.0383(4) Uani 1 1 d . . .
C3 C 0.23504(18) 0.67935(16) 0.11543(11) 0.0375(4) Uani 1 1 d . . .
H3 H 0.3080 0.6937 0.0925 0.045 Uiso 1 1 calc R . .
C9 C -0.10357(17) 0.61534(16) 0.20944(11) 0.0372(4) Uani 1 1 d . . .
H9A H -0.1020 0.5999 0.2657 0.056 Uiso 1 1 calc R . .
H9B H -0.1205 0.5545 0.1869 0.056 Uiso 1 1 calc R . .
H9C H -0.1665 0.6789 0.1957 0.056 Uiso 1 1 calc R . .
C8 C 0.1498(2) 0.88076(17) 0.10607(15) 0.0541(6) Uani 1 1 d . . .
H8A H 0.2276 0.8821 0.0796 0.081 Uiso 1 1 calc R . .
H8B H 0.1442 0.9158 0.1534 0.081 Uiso 1 1 calc R . .
H8C H 0.0849 0.9185 0.0722 0.081 Uiso 1 1 calc R . .
C23 C 0.38265(16) 0.09344(15) 0.20682(11) 0.0320(4) Uani 1 1 d . . .
C24 C 0.41084(18) 0.12655(16) 0.27758(11) 0.0386(4) Uani 1 1 d . . .
H24 H 0.4587 0.0741 0.3122 0.046 Uiso 1 1 calc R . .
C25 C 0.37396(15) 0.22967(15) 0.30034(10) 0.0311(4) Uani 1 1 d . . .
C26 C 0.43125(17) -0.02133(15) 0.19198(12) 0.0365(4) Uani 1 1 d . . .
C27 C 0.4495(3) -0.1054(2) 0.25091(15) 0.0668(8) Uani 1 1 d . . .
H27 H 0.4315 -0.0911 0.3029 0.080 Uiso 1 1 calc R . .
C28 C 0.4940(3) -0.2108(2) 0.23402(19) 0.0819(10) Uani 1 1 d . . .
H28 H 0.5052 -0.2673 0.2746 0.098 Uiso 1 1 calc R . .
C29 C 0.5217(2) -0.2328(2) 0.15886(18) 0.0654(7) Uani 1 1 d . . .
H29 H 0.5529 -0.3040 0.1477 0.078 Uiso 1 1 calc R . .
C30 C 0.5036(2) -0.1505(2) 0.10007(16) 0.0588(6) Uani 1 1 d . . .
H30 H 0.5227 -0.1656 0.0483 0.071 Uiso 1 1 calc R . .
C31 C 0.45756(19) -0.04565(17) 0.11570(13) 0.0440(5) Uani 1 1 d . . .
H31 H 0.4439 0.0098 0.0744 0.053 Uiso 1 1 calc R . .
C32 C 0.42383(16) 0.25550(17) 0.37273(11) 0.0363(4) Uani 1 1 d . . .
C33 C 0.47211(19) 0.1774(2) 0.43202(12) 0.0460(5) Uani 1 1 d . . .
H33 H 0.4727 0.1046 0.4283 0.055 Uiso 1 1 calc R . .
C34 C 0.5196(2) 0.2066(3) 0.49685(14) 0.0611(7) Uani 1 1 d . . .
H34 H 0.5506 0.1536 0.5373 0.073 Uiso 1 1 calc R . .
C35 C 0.5211(2) 0.3127(3) 0.50191(15) 0.0699(8) Uani 1 1 d . . .
H35 H 0.5551 0.3321 0.5451 0.084 Uiso 1 1 calc R . .
C36 C 0.4731(2) 0.3900(2) 0.44385(16) 0.0673(8) Uani 1 1 d . . .
H36 H 0.4740 0.4625 0.4476 0.081 Uiso 1 1 calc R . .
C37 C 0.42295(19) 0.36277(19) 0.37948(13) 0.0473(5) Uani 1 1 d . . .
H37 H 0.3885 0.4168 0.3406 0.057 Uiso 1 1 calc R . .
C38 C 0.15081(15) 0.31365(14) 0.45925(10) 0.0290(3) Uani 1 1 d . . .
C39 C 0.14674(17) 0.42033(14) 0.47063(10) 0.0319(4) Uani 1 1 d . . .
H39 H 0.1516 0.4369 0.5218 0.038 Uiso 1 1 calc R . .
C40 C 0.13591(15) 0.50368(14) 0.41058(9) 0.0276(3) Uani 1 1 d . . .
C41 C 0.18686(16) 0.22533(15) 0.52314(10) 0.0317(4) Uani 1 1 d . . .
C42 C 0.2096(2) 0.24431(18) 0.59775(12) 0.0534(6) Uani 1 1 d . . .
H42 H 0.1952 0.3155 0.6108 0.064 Uiso 1 1 calc R . .
C43 C 0.2534(3) 0.1594(2) 0.65321(13) 0.0613(7) Uani 1 1 d . . .
H43 H 0.2690 0.1734 0.7034 0.074 Uiso 1 1 calc R . .
C44 C 0.2740(2) 0.05515(18) 0.63562(12) 0.0467(5) Uani 1 1 d . . .
H44 H 0.3055 -0.0021 0.6731 0.056 Uiso 1 1 calc R . .
C45 C 0.2485(2) 0.03509(18) 0.56309(14) 0.0505(5) Uani 1 1 d . . .
H45 H 0.2604 -0.0364 0.5512 0.061 Uiso 1 1 calc R . .
C46 C 0.2053(2) 0.11922(16) 0.50714(12) 0.0442(5) Uani 1 1 d . . .
H46 H 0.1882 0.1042 0.4575 0.053 Uiso 1 1 calc R . .
C47 C 0.15069(15) 0.61297(14) 0.42321(10) 0.0289(3) Uani 1 1 d . . .
C48 C 0.14574(17) 0.64777(15) 0.49728(11) 0.0341(4) Uani 1 1 d . . .
H48 H 0.1366 0.6003 0.5418 0.041 Uiso 1 1 calc R . .
C49 C 0.15431(19) 0.75183(17) 0.50492(12) 0.0430(5) Uani 1 1 d . . .
H49 H 0.1499 0.7752 0.5548 0.052 Uiso 1 1 calc R . .
C50 C 0.1692(2) 0.82164(17) 0.44030(14) 0.0540(6) Uani 1 1 d . . .
H50 H 0.1741 0.8926 0.4461 0.065 Uiso 1 1 calc R . .
C51 C 0.1768(3) 0.78751(18) 0.36685(14) 0.0584(7) Uani 1 1 d . . .
H51 H 0.1888 0.8348 0.3227 0.070 Uiso 1 1 calc R . .
C52 C 0.1669(2) 0.68383(16) 0.35815(12) 0.0452(5) Uani 1 1 d . . .
H52 H 0.1711 0.6612 0.3081 0.054 Uiso 1 1 calc R . .
C53 C 0.6752(2) 0.4043(2) 0.21898(19) 0.0662(7) Uani 1 1 d . . .
C54 C 0.7040(2) 0.3064(2) 0.26989(16) 0.0596(6) Uani 1 1 d . . .
H54A H 0.6522 0.2589 0.2595 0.089 Uiso 1 1 calc R . .
H54B H 0.6911 0.3225 0.3236 0.089 Uiso 1 1 calc R . .
H54C H 0.7884 0.2713 0.2611 0.089 Uiso 1 1 calc R . .

loop_
_atom_site_aniso_label
_atom_site_aniso_U_11
_atom_site_aniso_U_22
_atom_site_aniso_U_33
_atom_site_aniso_U_23
_atom_site_aniso_U_13
_atom_site_aniso_U_12
Ni 0.02821(11) 0.02732(12) 0.02277(11) -0.00724(8) -0.00150(8) -0.00470(8)
V 0.03828(16) 0.02727(15) 0.02062(13) -0.00489(10) -0.00009(11) -0.00910(12)
O1 0.0309(6) 0.0259(6) 0.0228(5) -0.0053(4) 0.0015(4) -0.0068(5)
O2 0.0334(6) 0.0273(6) 0.0246(5) -0.0057(4) -0.0030(5) -0.0086(5)
O3 0.0372(7) 0.0339(7) 0.0286(6) -0.0105(5) -0.0055(5) -0.0009(5)
O4 0.0340(6) 0.0333(6) 0.0292(6) -0.0112(5) -0.0041(5) -0.0042(5)
O5 0.0461(7) 0.0290(6) 0.0247(6) -0.0048(5) -0.0020(5) -0.0095(5)
O6 0.0582(8) 0.0291(6) 0.0227(6) -0.0047(5) -0.0025(5) -0.0128(6)
O7 0.0433(7) 0.0452(8) 0.0327(7) -0.0043(6) 0.0061(6) -0.0101(6)
N1 0.0299(7) 0.0354(8) 0.0324(7) -0.0107(6) 0.0032(6) -0.0073(6)
N2 0.0314(7) 0.0285(7) 0.0237(6) -0.0044(5) -0.0001(5) -0.0066(6)
N3 0.113(2) 0.081(2) 0.142(3) 0.026(2) -0.063(2) -0.0389(18)
C16 0.0302(8) 0.0247(8) 0.0282(8) -0.0070(6) -0.0003(6) -0.0051(6)
C15 0.0316(8) 0.0284(8) 0.0286(8) -0.0044(6) -0.0019(7) -0.0082(7)
C20 0.0385(10) 0.0419(10) 0.0339(9) -0.0052(8) -0.0074(8) -0.0132(8)
C19 0.0409(10) 0.0414(11) 0.0467(11) -0.0089(9) -0.0019(9) -0.0198(9)
C18 0.0447(11) 0.0321(9) 0.0429(10) -0.0032(8) 0.0035(8) -0.0171(8)
C17 0.0379(9) 0.0270(8) 0.0318(9) -0.0046(7) 0.0007(7) -0.0063(7)
C14 0.0319(8) 0.0315(9) 0.0267(8) -0.0012(7) -0.0066(7) -0.0072(7)
C22 0.0678(16) 0.0693(17) 0.0655(16) -0.0047(13) -0.0152(13) -0.0424(14)
C21 0.0581(13) 0.0331(10) 0.0376(10) 0.0050(8) -0.0070(9) -0.0142(9)
C13 0.0450(10) 0.0373(10) 0.0279(8) -0.0140(7) -0.0044(7) -0.0049(8)
C12 0.0401(10) 0.0353(9) 0.0229(8) -0.0018(7) -0.0011(7) -0.0101(8)
C11 0.0433(10) 0.0459(11) 0.0279(9) -0.0077(8) 0.0062(8) -0.0153(9)
C10 0.0317(9) 0.0468(12) 0.0513(12) -0.0163(9) 0.0088(8) -0.0060(8)
C7 0.0317(9) 0.0366(10) 0.0398(10) -0.0103(8) 0.0029(7) -0.0122(7)
C2 0.0347(9) 0.0321(9) 0.0283(8) -0.0083(7) 0.0003(7) -0.0103(7)
C1 0.0341(8) 0.0270(8) 0.0204(7) -0.0054(6) -0.0016(6) -0.0080(7)
C6 0.0357(9) 0.0303(8) 0.0237(7) -0.0062(6) -0.0032(7) -0.0048(7)
C5 0.0453(10) 0.0291(9) 0.0288(8) -0.0064(7) -0.0028(7) -0.0054(8)
C4 0.0543(12) 0.0298(9) 0.0329(9) -0.0042(7) -0.0030(8) -0.0129(8)
C3 0.0430(10) 0.0377(10) 0.0359(9) -0.0066(8) 0.0034(8) -0.0176(8)
C9 0.0346(9) 0.0373(10) 0.0363(9) -0.0051(8) 0.0028(8) -0.0009(8)
C8 0.0718(16) 0.0310(10) 0.0620(14) -0.0063(10) 0.0059(12) -0.0175(10)
C23 0.0303(8) 0.0327(9) 0.0332(9) -0.0092(7) -0.0021(7) -0.0043(7)
C24 0.0401(10) 0.0377(10) 0.0356(9) -0.0109(8) -0.0118(8) 0.0030(8)
C25 0.0270(8) 0.0398(10) 0.0282(8) -0.0116(7) -0.0025(6) -0.0063(7)
C26 0.0359(9) 0.0319(9) 0.0415(10) -0.0112(8) -0.0068(8) -0.0017(7)
C27 0.107(2) 0.0390(12) 0.0488(13) -0.0064(10) -0.0162(14) 0.0011(13)
C28 0.124(3) 0.0345(13) 0.079(2) 0.0000(13) -0.0218(19) 0.0017(15)
C29 0.0672(16) 0.0376(12) 0.090(2) -0.0262(13) -0.0121(14) 0.0044(11)
C30 0.0588(14) 0.0499(14) 0.0694(16) -0.0308(13) 0.0112(12) -0.0064(11)
C31 0.0476(11) 0.0371(10) 0.0482(12) -0.0153(9) 0.0052(9) -0.0071(9)
C32 0.0271(8) 0.0505(11) 0.0329(9) -0.0189(8) -0.0023(7) -0.0039(8)
C33 0.0400(11) 0.0609(14) 0.0364(10) -0.0141(10) -0.0096(8) -0.0025(9)
C34 0.0510(13) 0.092(2) 0.0381(11) -0.0165(12) -0.0167(10) -0.0014(13)
C35 0.0599(15) 0.099(2) 0.0544(14) -0.0438(15) -0.0219(12) -0.0021(14)
C36 0.0686(16) 0.0707(17) 0.0695(17) -0.0412(14) -0.0227(14) -0.0073(13)
C37 0.0438(11) 0.0524(13) 0.0483(12) -0.0267(10) -0.0113(9) -0.0025(9)
C38 0.0300(8) 0.0318(9) 0.0242(8) -0.0025(6) 0.0013(6) -0.0053(7)
C39 0.0422(10) 0.0319(9) 0.0222(7) -0.0059(6) -0.0013(7) -0.0079(7)
C40 0.0292(8) 0.0295(8) 0.0246(7) -0.0073(6) 0.0014(6) -0.0056(6)
C41 0.0329(9) 0.0329(9) 0.0285(8) -0.0015(7) 0.0012(7) -0.0068(7)
C42 0.0901(18) 0.0381(11) 0.0273(9) -0.0042(8) -0.0031(10) -0.0036(11)
C43 0.098(2) 0.0531(14) 0.0270(10) 0.0008(9) -0.0083(11) -0.0060(13)
C44 0.0471(12) 0.0460(12) 0.0397(11) 0.0109(9) -0.0020(9) -0.0026(9)
C45 0.0618(14) 0.0320(10) 0.0553(13) 0.0023(9) -0.0147(11) -0.0051(10)
C46 0.0584(13) 0.0336(10) 0.0409(10) -0.0012(8) -0.0166(9) -0.0080(9)
C47 0.0313(8) 0.0275(8) 0.0281(8) -0.0063(6) -0.0025(7) -0.0051(7)
C48 0.0391(9) 0.0342(9) 0.0297(8) -0.0090(7) -0.0025(7) -0.0065(8)
C49 0.0526(12) 0.0383(10) 0.0402(10) -0.0166(8) -0.0110(9) -0.0052(9)
C50 0.0808(17) 0.0298(10) 0.0560(13) -0.0072(9) -0.0264(12) -0.0140(10)
C51 0.101(2) 0.0355(11) 0.0434(12) 0.0041(9) -0.0160(12) -0.0262(12)
C52 0.0723(15) 0.0341(10) 0.0325(9) -0.0039(8) -0.0089(9) -0.0164(10)
C53 0.0526(14) 0.0648(17) 0.086(2) -0.0059(15) -0.0190(14) -0.0203(13)
C54 0.0421(12) 0.0634(16) 0.0718(17) -0.0042(13) 0.0039(11) -0.0113(11)

loop_
_atom_type_symbol
_atom_type_description
_atom_type_scat_dispersion_real
_atom_type_scat_dispersion_imag
_atom_type_scat_source
C C 0.0033 0.0016 'International Tables Vol C Tables 4.2.6.8 and 6.1.1.4'
H H 0.0000 0.0000 'International Tables Vol C Tables 4.2.6.8 and 6.1.1.4'
N N 0.0061 0.0033 'International Tables Vol C Tables 4.2.6.8 and 6.1.1.4'
Ni Ni 0.3393 1.1124 'International Tables Vol C Tables 4.2.6.8 and 6.1.1.4'
O O 0.0106 0.0060 'International Tables Vol C Tables 4.2.6.8 and 6.1.1.4'
V V 0.3005 0.5294 'International Tables Vol C Tables 4.2.6.8 and 6.1.1.4'

loop_
_geom_angle_atom_site_label_1
_geom_angle_atom_site_label_2
_geom_angle_atom_site_label_3
_geom_angle
_geom_angle_site_symmetry_1
_geom_angle_site_symmetry_3
_geom_angle_publ_flag
O3 Ni O4 90.93(5) . . ?
O3 Ni O2 92.02(5) . . ?
O4 Ni O2 83.32(5) . . ?
O3 Ni N2 94.93(5) . . ?
O4 Ni N2 173.88(5) . . ?
O2 Ni N2 94.70(5) . . ?
O3 Ni N1 98.73(6) . . ?
O4 Ni N1 94.60(6) . . ?
O2 Ni N1 169.09(5) . . ?
N2 Ni N1 86.26(6) . . ?
O3 Ni O1 168.26(5) . . ?
O4 Ni O1 82.69(5) . . ?
O2 Ni O1 77.50(5) . . ?
N2 Ni O1 91.24(5) . . ?
N1 Ni O1 91.62(5) . . ?
O3 Ni V 125.30(4) . . ?
O4 Ni V 60.27(4) . . ?
O2 Ni V 43.36(3) . . ?
N2 Ni V 114.51(4) . . ?
N1 Ni V 126.72(4) . . ?
O1 Ni V 42.98(3) . . ?
O7 V O6 103.15(7) . . ?
O7 V O5 100.57(6) . . ?
O6 V O5 86.67(5) . . ?
O7 V O1 110.28(6) . . ?
O6 V O1 85.69(5) . . ?
O5 V O1 149.14(5) . . ?
O7 V O2 100.95(6) . . ?
O6 V O2 155.21(6) . . ?
O5 V O2 94.62(5) . . ?
O1 V O2 80.56(5) . . ?
O7 V Ni 132.10(5) . . ?
O6 V Ni 112.96(4) . . ?
O5 V Ni 111.60(4) . . ?
O1 V Ni 46.03(3) . . ?
O2 V Ni 43.89(3) . . ?
C1 O1 V 130.89(10) . . ?
C1 O1 Ni 128.72(10) . . ?
V O1 Ni 90.98(5) . . ?
C16 O2 V 131.33(10) . . ?
C16 O2 Ni 121.27(10) . . ?
V O2 Ni 92.76(5) . . ?
C23 O3 Ni 124.84(11) . . ?
C25 O4 Ni 125.80(10) . . ?
C38 O5 V 128.55(11) . . ?
C40 O6 V 130.01(12) . . ?
C10 N1 C11 110.16(15) . . ?
C10 N1 C7 106.58(14) . . ?
C11 N1 C7 112.95(15) . . ?
C10 N1 Ni 110.73(12) . . ?
C11 N1 Ni 107.41(11) . . ?
C7 N1 Ni 109.05(11) . . ?
C12 N2 C13 110.89(14) . . ?
C12 N2 C14 109.55(13) . . ?
C13 N2 C14 109.44(13) . . ?
C12 N2 Ni 102.67(10) . . ?
C13 N2 Ni 114.92(11) . . ?
C14 N2 Ni 109.13(10) . . ?
O2 C16 C17 118.78(15) . . ?
O2 C16 C15 121.43(15) . . ?
C17 C16 C15 119.76(15) . . ?
C20 C15 C16 119.02(17) . . ?
C20 C15 C14 119.58(16) . . ?
C16 C15 C14 121.38(15) . . ?
C19 C20 C15 122.03(17) . . ?
C19 C20 H20 119.0 . . ?
C15 C20 H20 119.0 . . ?
C18 C19 C20 117.46(17) . . ?
C18 C19 C22 121.5(2) . . ?
C20 C19 C22 121.0(2) . . ?
C19 C18 C17 122.69(18) . . ?
C19 C18 H18 118.7 . . ?
C17 C18 H18 118.7 . . ?
C18 C17 C16 118.98(17) . . ?
C18 C17 C21 121.56(17) . . ?
C16 C17 C21 119.46(16) . . ?
N2 C14 C15 112.97(14) . . ?
N2 C14 H14A 109.0 . . ?
C15 C14 H14A 109.0 . . ?
N2 C14 H14B 109.0 . . ?
C15 C14 H14B 109.0 . . ?
H14A C14 H14B 107.8 . . ?
C19 C22 H22A 109.5 . . ?
C19 C22 H22B 109.5 . . ?
H22A C22 H22B 109.5 . . ?
C19 C22 H22C 109.5 . . ?
H22A C22 H22C 109.5 . . ?
H22B C22 H22C 109.5 . . ?
C17 C21 H21A 109.5 . . ?
C17 C21 H21B 109.5 . . ?
H21A C21 H21B 109.5 . . ?
C17 C21 H21C 109.5 . . ?
H21A C21 H21C 109.5 . . ?
H21B C21 H21C 109.5 . . ?
N2 C13 H13A 109.5 . . ?
N2 C13 H13B 109.5 . . ?
H13A C13 H13B 109.5 . . ?
N2 C13 H13C 109.5 . . ?
H13A C13 H13C 109.5 . . ?
H13B C13 H13C 109.5 . . ?
N2 C12 C11 111.53(15) . . ?
N2 C12 H12A 109.3 . . ?
C11 C12 H12A 109.3 . . ?
N2 C12 H12B 109.3 . . ?
C11 C12 H12B 109.3 . . ?
H12A C12 H12B 108.0 . . ?
N1 C11 C12 111.42(14) . . ?
N1 C11 H11A 109.3 . . ?
C12 C11 H11A 109.3 . . ?
N1 C11 H11B 109.3 . . ?
C12 C11 H11B 109.3 . . ?
H11A C11 H11B 108.0 . . ?
N1 C10 H10A 109.5 . . ?
N1 C10 H10B 109.5 . . ?
H10A C10 H10B 109.5 . . ?
N1 C10 H10C 109.5 . . ?
H10A C10 H10C 109.5 . . ?
H10B C10 H10C 109.5 . . ?
N1 C7 C2 117.74(14) . . ?
N1 C7 H7A 107.9 . . ?
C2 C7 H7A 107.9 . . ?
N1 C7 H7B 107.9 . . ?
C2 C7 H7B 107.9 . . ?
H7A C7 H7B 107.2 . . ?
C3 C2 C1 119.29(17) . . ?
C3 C2 C7 117.38(16) . . ?
C1 C2 C7 122.93(16) . . ?
O1 C1 C6 120.63(15) . . ?
O1 C1 C2 120.01(15) . . ?
C6 C1 C2 119.29(16) . . ?
C5 C6 C1 118.90(17) . . ?
C5 C6 C9 119.42(16) . . ?
C1 C6 C9 121.67(16) . . ?
C4 C5 C6 122.97(18) . . ?
C4 C5 H5 118.5 . . ?
C6 C5 H5 118.5 . . ?
C5 C4 C3 116.98(17) . . ?
C5 C4 C8 121.32(19) . . ?
C3 C4 C8 121.7(2) . . ?
C4 C3 C2 122.41(18) . . ?
C4 C3 H3 118.8 . . ?
C2 C3 H3 118.8 . . ?
C6 C9 H9A 109.5 . . ?
C6 C9 H9B 109.5 . . ?
H9A C9 H9B 109.5 . . ?
C6 C9 H9C 109.5 . . ?
H9A C9 H9C 109.5 . . ?
H9B C9 H9C 109.5 . . ?
C4 C8 H8A 109.5 . . ?
C4 C8 H8B 109.5 . . ?
H8A C8 H8B 109.5 . . ?
C4 C8 H8C 109.5 . . ?
H8A C8 H8C 109.5 . . ?
H8B C8 H8C 109.5 . . ?
O3 C23 C24 125.88(17) . . ?
O3 C23 C26 115.81(15) . . ?
C24 C23 C26 118.22(16) . . ?
C25 C24 C23 125.71(17) . . ?
C25 C24 H24 117.1 . . ?
C23 C24 H24 117.1 . . ?
O4 C25 C24 125.22(15) . . ?
O4 C25 C32 115.46(15) . . ?
C24 C25 C32 119.26(16) . . ?
C27 C26 C31 118.04(19) . . ?
C27 C26 C23 122.86(19) . . ?
C31 C26 C23 119.10(18) . . ?
C26 C27 C28 120.7(2) . . ?
C26 C27 H27 119.7 . . ?
C28 C27 H27 119.7 . . ?
C29 C28 C27 120.4(3) . . ?
C29 C28 H28 119.8 . . ?
C27 C28 H28 119.8 . . ?
C30 C29 C28 119.5(2) . . ?
C30 C29 H29 120.2 . . ?
C28 C29 H29 120.2 . . ?
C29 C30 C31 120.8(2) . . ?
C29 C30 H30 119.6 . . ?
C31 C30 H30 119.6 . . ?
C30 C31 C26 120.5(2) . . ?
C30 C31 H31 119.7 . . ?
C26 C31 H31 119.7 . . ?
C33 C32 C37 119.01(18) . . ?
C33 C32 C25 123.17(18) . . ?
C37 C32 C25 117.81(18) . . ?
C32 C33 C34 120.3(2) . . ?
C32 C33 H33 119.9 . . ?
C34 C33 H33 119.9 . . ?
C35 C34 C33 120.2(2) . . ?
C35 C34 H34 119.9 . . ?
C33 C34 H34 119.9 . . ?
C36 C35 C34 119.7(2) . . ?
C36 C35 H35 120.1 . . ?
C34 C35 H35 120.1 . . ?
C35 C36 C37 120.9(3) . . ?
C35 C36 H36 119.5 . . ?
C37 C36 H36 119.5 . . ?
C32 C37 C36 119.8(2) . . ?
C32 C37 H37 120.1 . . ?
C36 C37 H37 120.1 . . ?
O5 C38 C39 124.10(16) . . ?
O5 C38 C41 115.10(15) . . ?
C39 C38 C41 120.69(15) . . ?
C40 C39 C38 123.65(15) . . ?
C40 C39 H39 118.2 . . ?
C38 C39 H39 118.2 . . ?
O6 C40 C39 123.37(15) . . ?
O6 C40 C47 114.58(15) . . ?
C39 C40 C47 121.98(15) . . ?
C46 C41 C42 117.89(18) . . ?
C46 C41 C38 119.23(16) . . ?
C42 C41 C38 122.78(17) . . ?
C43 C42 C41 120.6(2) . . ?
C43 C42 H42 119.7 . . ?
C41 C42 H42 119.7 . . ?
C44 C43 C42 120.6(2) . . ?
C44 C43 H43 119.7 . . ?
C42 C43 H43 119.7 . . ?
C45 C44 C43 119.4(2) . . ?
C45 C44 H44 120.3 . . ?
C43 C44 H44 120.3 . . ?
C44 C45 C46 120.5(2) . . ?
C44 C45 H45 119.8 . . ?
C46 C45 H45 119.8 . . ?
C45 C46 C41 120.95(19) . . ?
C45 C46 H46 119.5 . . ?
C41 C46 H46 119.5 . . ?
C52 C47 C48 119.08(17) . . ?
C52 C47 C40 118.18(15) . . ?
C48 C47 C40 122.71(16) . . ?
C49 C48 C47 119.94(18) . . ?
C49 C48 H48 120.0 . . ?
C47 C48 H48 120.0 . . ?
C50 C49 C48 120.60(18) . . ?
C50 C49 H49 119.7 . . ?
C48 C49 H49 119.7 . . ?
C49 C50 C51 120.01(19) . . ?
C49 C50 H50 120.0 . . ?
C51 C50 H50 120.0 . . ?
C50 C51 C52 120.1(2) . . ?
C50 C51 H51 120.0 . . ?
C52 C51 H51 120.0 . . ?
C51 C52 C47 120.27(19) . . ?
C51 C52 H52 119.9 . . ?
C47 C52 H52 119.9 . . ?
N3 C53 C54 177.9(4) . . ?
C53 C54 H54A 109.5 . . ?
C53 C54 H54B 109.5 . . ?
H54A C54 H54B 109.5 . . ?
C53 C54 H54C 109.5 . . ?
H54A C54 H54C 109.5 . . ?
H54B C54 H54C 109.5 . . ?

loop_
_geom_bond_atom_site_label_1
_geom_bond_atom_site_label_2
_geom_bond_distance
_geom_bond_site_symmetry_2
_geom_bond_publ_flag
Ni O3 2.0094(12) . ?
Ni O4 2.0176(12) . ?
Ni O2 2.0281(12) . ?
Ni N2 2.0771(14) . ?
Ni N1 2.0836(16) . ?
Ni O1 2.1035(11) . ?
Ni V 2.9222(4) . ?
V O7 1.5885(14) . ?
V O6 1.9609(12) . ?
V O5 1.9866(12) . ?
V O1 1.9926(12) . ?
V O2 2.0085(11) . ?
O1 C1 1.360(2) . ?
O2 C16 1.3594(19) . ?
O3 C23 1.261(2) . ?
O4 C25 1.275(2) . ?
O5 C38 1.284(2) . ?
O6 C40 1.2785(19) . ?
N1 C10 1.482(2) . ?
N1 C11 1.490(2) . ?
N1 C7 1.496(2) . ?
N2 C12 1.479(2) . ?
N2 C13 1.483(2) . ?
N2 C14 1.491(2) . ?
N3 C53 1.136(4) . ?
C16 C17 1.398(2) . ?
C16 C15 1.405(2) . ?
C15 C20 1.398(2) . ?
C15 C14 1.504(2) . ?
C20 C19 1.388(3) . ?
C20 H20 0.9400 . ?
C19 C18 1.386(3) . ?
C19 C22 1.512(3) . ?
C18 C17 1.390(3) . ?
C18 H18 0.9400 . ?
C17 C21 1.501(3) . ?
C14 H14A 0.9800 . ?
C14 H14B 0.9800 . ?
C22 H22A 0.9700 . ?
C22 H22B 0.9700 . ?
C22 H22C 0.9700 . ?
C21 H21A 0.9700 . ?
C21 H21B 0.9700 . ?
C21 H21C 0.9700 . ?
C13 H13A 0.9700 . ?
C13 H13B 0.9700 . ?
C13 H13C 0.9700 . ?
C12 C11 1.524(3) . ?
C12 H12A 0.9800 . ?
C12 H12B 0.9800 . ?
C11 H11A 0.9800 . ?
C11 H11B 0.9800 . ?
C10 H10A 0.9700 . ?
C10 H10B 0.9700 . ?
C10 H10C 0.9700 . ?
C7 C2 1.506(3) . ?
C7 H7A 0.9800 . ?
C7 H7B 0.9800 . ?
C2 C3 1.397(3) . ?
C2 C1 1.405(2) . ?
C1 C6 1.404(2) . ?
C6 C5 1.395(3) . ?
C6 C9 1.503(3) . ?
C5 C4 1.387(3) . ?
C5 H5 0.9400 . ?
C4 C3 1.387(3) . ?
C4 C8 1.512(3) . ?
C3 H3 0.9400 . ?
C9 H9A 0.9700 . ?
C9 H9B 0.9700 . ?
C9 H9C 0.9700 . ?
C8 H8A 0.9700 . ?
C8 H8B 0.9700 . ?
C8 H8C 0.9700 . ?
C23 C24 1.415(2) . ?
C23 C26 1.496(2) . ?
C24 C25 1.388(3) . ?
C24 H24 0.9400 . ?
C25 C32 1.501(2) . ?
C26 C27 1.381(3) . ?
C26 C31 1.390(3) . ?
C27 C28 1.390(3) . ?
C27 H27 0.9400 . ?
C28 C29 1.365(4) . ?
C28 H28 0.9400 . ?
C29 C30 1.365(4) . ?
C29 H29 0.9400 . ?
C30 C31 1.379(3) . ?
C30 H30 0.9400 . ?
C31 H31 0.9400 . ?
C32 C33 1.389(3) . ?
C32 C37 1.389(3) . ?
C33 C34 1.392(3) . ?
C33 H33 0.9400 . ?
C34 C35 1.375(4) . ?
C34 H34 0.9400 . ?
C35 C36 1.369(4) . ?
C35 H35 0.9400 . ?
C36 C37 1.390(3) . ?
C36 H36 0.9400 . ?
C37 H37 0.9400 . ?
C38 C39 1.392(2) . ?
C38 C41 1.490(2) . ?
C39 C40 1.389(2) . ?
C39 H39 0.9400 . ?
C40 C47 1.487(2) . ?
C41 C46 1.386(3) . ?
C41 C42 1.388(3) . ?
C42 C43 1.385(3) . ?
C42 H42 0.9400 . ?
C43 C44 1.369(3) . ?
C43 H43 0.9400 . ?
C44 C45 1.368(3) . ?
C44 H44 0.9400 . ?
C45 C46 1.383(3) . ?
C45 H45 0.9400 . ?
C46 H46 0.9400 . ?
C47 C52 1.391(3) . ?
C47 C48 1.398(2) . ?
C48 C49 1.379(3) . ?
C48 H48 0.9400 . ?
C49 C50 1.374(3) . ?
C49 H49 0.9400 . ?
C50 C51 1.382(3) . ?
C50 H50 0.9400 . ?
C51 C52 1.382(3) . ?
C51 H51 0.9400 . ?
C52 H52 0.9400 . ?
C53 C54 1.431(4) . ?
C54 H54A 0.9700 . ?
C54 H54B 0.9700 . ?
C54 H54C 0.9700 . ?
